data_7225283
loop_
_publ_author_name
'Bajpe, Sneha R.'
'Henke, Sebastian'
'Lee, Jung-Hoon'
'Bristowe, Paul D.'
'Cheetham, Anthony K.'

_publ_section_title
;
 Disorder and polymorphism in Cu(ii)-polyoxometalate complexes:
 [Cu1.5(H2O)7.5PW12O40]&#x00B7;4.75H2O, cis- &amp;
 trans-[Cu2(H2O)10SiW12O40]&#x00B7;6H2O
;
_journal_issue 28
_journal_name_full CrystEngComm
_journal_page_first 5327
_journal_paper_doi 10.1039/C5CE02088C
_journal_volume 18
_journal_year 2016
_chemical_formula_moiety 'Cu2 O50 Si W12, 6(O)'
_chemical_formula_sum 'Cu2 H32 O56 Si W12'
_chemical_formula_weight 3289.62
_space_group_crystal_system monoclinic
_space_group_IT_number 14
_space_group_name_Hall '-P 2yn'
_space_group_name_H-M_alt 'P 1 21/n 1'
_symmetry_space_group_name_Hall '-P 2yn'
_symmetry_space_group_name_H-M 'P 1 21/n 1'
_audit_creation_date 2016-02-03
_audit_creation_method
;
Olex2 1.2
(compiled 2015.09.30 svn.r3233 for OlexSys, GUI svn.r5103)
;
_audit_update_record
;
2016-03-14 deposited with the CCDC.
2016-05-19 downloaded from the CCDC.
;
_cell_angle_alpha 90
_cell_angle_beta 94.432(2)
_cell_angle_gamma 90
_cell_formula_units_Z 4
_cell_length_a 12.9010(3)
_cell_length_b 22.1952(4)
_cell_length_c 15.3468(3)
_cell_measurement_reflns_used 11581
_cell_measurement_temperature 123.7(6)
_cell_measurement_theta_max 28.7360
_cell_measurement_theta_min 1.8200
_cell_volume 4381.27(16)
_computing_cell_refinement
;
CrysAlisPro, Agilent Technologies,
Version 1.171.37.35 (release 13-08-2014 CrysAlis171 .NET)
(compiled Aug 13 2014,18:06:01)
;
_computing_data_collection
;
CrysAlisPro, Agilent Technologies,
Version 1.171.37.35 (release 13-08-2014 CrysAlis171 .NET)
(compiled Aug 13 2014,18:06:01)
;
_computing_data_reduction
;
CrysAlisPro, Agilent Technologies,
Version 1.171.37.35 (release 13-08-2014 CrysAlis171 .NET)
(compiled Aug 13 2014,18:06:01)
;
_computing_molecular_graphics 'Olex2 (Dolomanov et al., 2009)'
_computing_publication_material 'Olex2 (Dolomanov et al., 2009)'
_computing_structure_refinement 'ShelXL (Sheldrick, 2015)'
_computing_structure_solution 'ShelXS (Sheldrick, 2008)'
_diffrn_ambient_environment N~2~
_diffrn_ambient_temperature 123.7(6)
_diffrn_detector 'CCD plate'
_diffrn_detector_area_resol_mean 16.1183
_diffrn_detector_type Eos
_diffrn_measured_fraction_theta_full 1.000
_diffrn_measured_fraction_theta_max 0.993
_diffrn_measurement_details
;
  1 omega   26.00   60.00   1.0000   75.3900
omega____ theta____ kappa____ phi______ frames
    -       27.0496  -37.0000  120.0000 34

  2 omega  -11.00   17.00   1.0000   75.3900
omega____ theta____ kappa____ phi______ frames
    -      -27.9089  -88.0000 -145.5107 28

  3 omega  -25.00   52.00   1.0000   75.3900
omega____ theta____ kappa____ phi______ frames
    -      -27.9089   37.0000   90.0000 77

  4 omega  -89.00    6.00   1.0000   75.3900
omega____ theta____ kappa____ phi______ frames
    -      -27.9089  -57.0000  120.0000 95

  5 omega -112.00  -74.00   1.0000   75.3900
omega____ theta____ kappa____ phi______ frames
    -      -27.9089 -178.0000  -30.0000 38

  6 omega -102.00   -1.00   1.0000   75.3900
omega____ theta____ kappa____ phi______ frames
    -      -27.9089  -57.0000  -30.0000 101
;
_diffrn_measurement_device 'four-circle diffractometer'
_diffrn_measurement_device_type 'Xcalibur, Eos, Gemini ultra'
_diffrn_measurement_method '\w scans'
_diffrn_orient_matrix_UB_11 -0.0329989000
_diffrn_orient_matrix_UB_12 0.0173601000
_diffrn_orient_matrix_UB_13 0.0249395000
_diffrn_orient_matrix_UB_21 -0.0220772000
_diffrn_orient_matrix_UB_22 -0.0268583000
_diffrn_orient_matrix_UB_23 0.0156379000
_diffrn_orient_matrix_UB_31 0.0382404000
_diffrn_orient_matrix_UB_32 -0.0004131000
_diffrn_orient_matrix_UB_33 0.0357918000
_diffrn_radiation_monochromator graphite
_diffrn_radiation_probe x-ray
_diffrn_radiation_type MoK\a
_diffrn_radiation_wavelength 0.71073
_diffrn_reflns_av_R_equivalents 0.0331
_diffrn_reflns_av_unetI/netI 0.0386
_diffrn_reflns_Laue_measured_fraction_full 1.000
_diffrn_reflns_Laue_measured_fraction_max 0.993
_diffrn_reflns_limit_h_max 16
_diffrn_reflns_limit_h_min -16
_diffrn_reflns_limit_k_max 28
_diffrn_reflns_limit_k_min -28
_diffrn_reflns_limit_l_max 19
_diffrn_reflns_limit_l_min -19
_diffrn_reflns_number 25942
_diffrn_reflns_point_group_measured_fraction_full 1.000
_diffrn_reflns_point_group_measured_fraction_max 0.993
_diffrn_reflns_theta_full 26.000
_diffrn_reflns_theta_max 27.500
_diffrn_reflns_theta_min 1.830
_diffrn_source 'Enhance (Mo) X-ray Source'
_exptl_absorpt_coefficient_mu 32.476
_exptl_absorpt_correction_T_max 0.506
_exptl_absorpt_correction_T_min 0.359
_exptl_absorpt_correction_type analytical
_exptl_absorpt_process_details
;
CrysAlisPro, Agilent Technologies,
Version 1.171.37.35 (release 13-08-2014 CrysAlis171 .NET)
(compiled Aug 13 2014,18:06:01)
Analytical numeric absorption correction using a multifaceted crystal
            model based on expressions derived by R.C. Clark & J.S. Reid.
(Clark, R. C. & Reid, J. S. (1995). Acta Cryst. A51, 887-897)
Empirical absorption correction using spherical harmonics,
 implemented in SCALE3 ABSPACK scaling algorithm.
;
_exptl_crystal_colour 'light blue'
_exptl_crystal_colour_modifier light
_exptl_crystal_colour_primary blue
_exptl_crystal_density_diffrn 4.987
_exptl_crystal_description prism
_exptl_crystal_F_000 5760
_exptl_crystal_size_max 0.2192
_exptl_crystal_size_mid 0.1508
_exptl_crystal_size_min 0.1283
_refine_diff_density_max 1.580
_refine_diff_density_min -1.648
_refine_diff_density_rms 0.295
_refine_ls_extinction_coef 0.000027(3)
_refine_ls_extinction_expression Fc^*^=kFc[1+0.001xFc^2^\l^3^/sin(2\q)]^-1/4^
_refine_ls_extinction_method 'SHELXL-2014/7 (Sheldrick 2014'
_refine_ls_goodness_of_fit_ref 1.106
_refine_ls_hydrogen_treatment undef
_refine_ls_matrix_type full
_refine_ls_number_parameters 641
_refine_ls_number_reflns 9976
_refine_ls_number_restraints 48
_refine_ls_restrained_S_all 1.104
_refine_ls_R_factor_all 0.0353
_refine_ls_R_factor_gt 0.0276
_refine_ls_shift/su_max 0.002
_refine_ls_shift/su_mean 0.000
_refine_ls_structure_factor_coef Fsqd
_refine_ls_weighting_details 'w=1/[\s^2^(Fo^2^)+(0.0179P)^2^+14.0900P] where P=(Fo^2^+2Fc^2^)/3'
_refine_ls_weighting_scheme calc
_refine_ls_wR_factor_gt 0.0553
_refine_ls_wR_factor_ref 0.0575
_reflns_Friedel_coverage 0.000
_reflns_number_gt 8791
_reflns_number_total 9976
_reflns_threshold_expression 'I > 2\s(I)'
_cod_data_source_file c5ce02088c2.cif
_cod_data_source_block cusiw_3_210116_red_075_absent_re
_cod_depositor_comments 'Adding full bibliography for 7225280--7225283.cif.'
_cod_original_cell_volume 4381.25(16)
_cod_database_code 7225283
_chemical_oxdiff_formula 'Cu2 Si W12 O56 H32'
_shelx_space_group_comment
;
The symmetry employed for this shelxl refinement is uniquely defined
by the following loop, which should always be used as a source of
symmetry information in preference to the above space-group names.
They are only intended as comments.
;
_reflns_odcompleteness_completeness 99.98
_reflns_odcompleteness_iscentric 1
_reflns_odcompleteness_theta 26.32
_olex2_refinement_description
;
1. Uiso/Uaniso restraints and constraints
Uanis(O21) \\sim Ueq, Uanis(O26) \\sim Ueq, Uanis(O19) \\sim Ueq: with sigma of
0.001 and sigma for terminal atoms of 0.001
Uanis(O2) \\sim Ueq, Uanis(O20) \\sim Ueq, Uanis(O42) \\sim Ueq, Uanis(O11)
\\sim Ueq: with sigma of 0.005 and sigma for terminal atoms of 0.005
Uanis(O5) \\sim Ueq: with sigma of 0.01 and sigma for terminal atoms of 0.01
;
_shelx_shelxl_version_number 2014/7
_olex2_submission_special_instructions 'No special instructions were received'

loop_
_space_group_symop_operation_xyz
'x, y, z'
'-x+1/2, y+1/2, -z+1/2'
'-x, -y, -z'
'x-1/2, -y-1/2, z-1/2'

loop_
_atom_site_label
_atom_site_type_symbol
_atom_site_fract_x
_atom_site_fract_y
_atom_site_fract_z
_atom_site_U_iso_or_equiv
_atom_site_adp_type
_atom_site_occupancy
_atom_site_site_symmetry_order
_atom_site_calc_flag
_atom_site_refinement_flags_adp
W1 W -0.06033(3) 0.83543(2) 0.31103(2) 0.00758(7) Uani 1 1 d .
W2 W 0.10777(3) 0.71607(2) 0.22926(2) 0.00702(7) Uani 1 1 d .
W3 W -0.05825(2) 0.61015(2) 0.28684(2) 0.00632(7) Uani 1 1 d .
W4 W -0.22802(2) 0.72928(2) 0.36715(2) 0.00675(7) Uani 1 1 d .
W5 W -0.13289(2) 0.82797(2) 0.51763(2) 0.00664(7) Uani 1 1 d .
W6 W 0.14199(2) 0.82072(2) 0.60215(2) 0.00660(7) Uani 1 1 d .
W7 W 0.21567(3) 0.82405(2) 0.39487(2) 0.00727(7) Uani 1 1 d .
W8 W 0.29596(3) 0.71355(2) 0.53347(2) 0.00734(7) Uani 1 1 d .
W9 W -0.04363(3) 0.70318(2) 0.66286(2) 0.00614(7) Uani 1 1 d .
W10 W -0.13890(2) 0.60315(2) 0.51161(2) 0.00631(7) Uani 1 1 d .
W11 W 0.11031(2) 0.59581(2) 0.58898(2) 0.00694(7) Uani 1 1 d .
W12 W 0.19272(2) 0.60568(2) 0.36483(2) 0.00673(7) Uani 1 1 d .
Cu1 Cu -0.04718(8) 0.99911(5) 0.16140(7) 0.0123(2) Uani 1 1 d .
Cu2 Cu -0.12836(8) 0.48016(5) 0.10238(7) 0.0144(2) Uani 1 1 d .
Si1 Si 0.03377(17) 0.71535(9) 0.44822(13) 0.0040(4) Uani 1 1 d .
O1 O -0.0620(4) 0.7612(2) 0.4214(3) 0.0066(11) Uani 1 1 d .
O2 O 0.1359(4) 0.7549(2) 0.4812(3) 0.0054(11) Uani 1 1 d U
O3 O 0.0600(4) 0.6760(2) 0.3631(3) 0.0057(11) Uani 1 1 d .
O4 O 0.0028(4) 0.6702(2) 0.5255(3) 0.0068(11) Uani 1 1 d .
O5 O 0.0760(4) 0.8502(3) 0.3631(4) 0.0106(12) Uani 1 1 d U
O6 O -0.1154(4) 0.8731(2) 0.4104(3) 0.0087(12) Uani 1 1 d .
O7 O -0.1890(4) 0.7926(2) 0.2931(3) 0.0093(12) Uani 1 1 d .
O8 O 0.0040(4) 0.7742(2) 0.2470(3) 0.0077(11) Uani 1 1 d .
O9 O 0.1958(4) 0.7675(2) 0.3038(3) 0.0097(12) Uani 1 1 d .
O10 O 0.2046(4) 0.6524(2) 0.2608(4) 0.0096(12) Uani 1 1 d .
O11 O 0.0056(4) 0.6565(2) 0.2006(3) 0.0078(11) Uani 1 1 d U
O12 O 0.0700(4) 0.5680(2) 0.3080(3) 0.0099(12) Uani 1 1 d .
O13 O -0.0918(4) 0.5858(2) 0.4020(3) 0.0074(11) Uani 1 1 d .
O14 O -0.1552(4) 0.6734(2) 0.3001(3) 0.0089(12) Uani 1 1 d .
O15 O -0.2479(4) 0.7886(2) 0.4556(3) 0.0089(12) Uani 1 1 d .
O16 O -0.2096(4) 0.6704(2) 0.4576(3) 0.0070(11) Uani 1 1 d .
O17 O -0.1460(4) 0.6452(2) 0.6238(3) 0.0089(12) Uani 1 1 d .
O18 O -0.0234(4) 0.5594(2) 0.5676(3) 0.0077(11) Uani 1 1 d .
O19 O -0.1211(4) 0.7637(2) 0.5985(3) 0.0075(11) Uani 1 1 d U
O20 O 0.0695(4) 0.7578(2) 0.6546(3) 0.0063(11) Uani 1 1 d U
O21 O 0.0540(4) 0.6391(2) 0.6849(3) 0.0062(11) Uani 1 1 d U
O22 O 0.0084(4) 0.8455(2) 0.5513(3) 0.0087(12) Uani 1 1 d .
O23 O 0.2038(4) 0.8626(2) 0.5091(3) 0.0084(11) Uani 1 1 d .
O24 O 0.2671(4) 0.7737(2) 0.6154(3) 0.0086(12) Uani 1 1 d .
O25 O 0.3247(4) 0.7766(2) 0.4524(4) 0.0106(12) Uani 1 1 d .
O26 O 0.2706(4) 0.6622(2) 0.4318(3) 0.0088(12) Uani 1 1 d U
O27 O 0.2144(4) 0.6571(3) 0.5888(3) 0.0097(12) Uani 1 1 d .
O28 O 0.1409(4) 0.5804(2) 0.4736(3) 0.0074(11) Uani 1 1 d .
O29 O -0.0774(4) 0.8931(3) 0.2379(3) 0.0115(12) Uani 1 1 d .
O30 O 0.1431(4) 0.7334(2) 0.1274(3) 0.0097(12) Uani 1 1 d .
O31 O -0.1264(4) 0.5587(3) 0.2216(3) 0.0105(12) Uani 1 1 d .
O32 O -0.3547(4) 0.7169(3) 0.3315(4) 0.0128(13) Uani 1 1 d .
O33 O -0.1957(4) 0.8813(2) 0.5739(3) 0.0117(12) Uani 1 1 d .
O34 O 0.1624(4) 0.8724(2) 0.6837(3) 0.0094(12) Uani 1 1 d .
O35 O 0.2877(5) 0.8786(3) 0.3520(4) 0.0133(13) Uani 1 1 d .
O36 O 0.4209(4) 0.6946(3) 0.5682(4) 0.0129(13) Uani 1 1 d .
O37 O 0.2820(4) 0.5507(3) 0.3503(4) 0.0133(13) Uani 1 1 d .
O38 O 0.1732(4) 0.5402(3) 0.6490(4) 0.0123(12) Uani 1 1 d .
O39 O -0.2366(4) 0.5517(2) 0.5189(4) 0.0098(12) Uani 1 1 d .
O40 O -0.0760(4) 0.7159(2) 0.7661(3) 0.0099(12) Uani 1 1 d .
O41 O 0.0192(5) 1.0389(3) 0.2652(4) 0.0181(14) Uani 1 1 d .
O42 O 0.0837(4) 0.9587(3) 0.1451(4) 0.0169(13) Uani 1 1 d U
O43 O -0.1208(4) 0.9634(3) 0.0560(4) 0.0135(13) Uani 1 1 d .
O44 O -0.1757(4) 1.0395(3) 0.1873(4) 0.0142(13) Uani 1 1 d .
O45 O -0.0010(5) 1.0818(3) 0.0651(4) 0.0152(13) Uani 1 1 d .
O46 O -0.2777(5) 0.4788(3) 0.1063(4) 0.0186(14) Uani 1 1 d .
O47 O -0.1230(5) 0.3988(3) 0.1529(4) 0.0175(14) Uani 1 1 d .
O48 O 0.0239(4) 0.4826(3) 0.1096(4) 0.0150(13) Uani 1 1 d .
O49 O -0.1334(5) 0.5558(3) 0.0325(4) 0.0149(13) Uani 1 1 d .
O50 O -0.1099(5) 0.4257(3) -0.0396(4) 0.0193(14) Uani 1 1 d .
O51W O 0.0898(5) 0.9712(3) 0.4824(5) 0.0267(16) Uani 1 1 d .
O52W O 0.1269(5) 0.4571(3) 0.2585(4) 0.0170(14) Uani 1 1 d .
O53W O 0.1099(5) 0.8547(3) 0.0720(4) 0.0207(14) Uani 1 1 d .
O54W O 0.4514(5) 0.6550(3) 0.2928(4) 0.0239(15) Uani 1 1 d .
O55W O 0.2027(5) 1.0038(3) 0.3398(4) 0.0268(16) Uani 1 1 d .
O56W O 0.0326(5) 0.6773(3) -0.0406(4) 0.0187(14) Uani 1 1 d .

loop_
_atom_site_aniso_label
_atom_site_aniso_U_11
_atom_site_aniso_U_22
_atom_site_aniso_U_33
_atom_site_aniso_U_23
_atom_site_aniso_U_13
_atom_site_aniso_U_12
W1 0.00799(17) 0.00784(15) 0.00729(16) 0.00242(12) 0.00314(12) 0.00205(12)
W2 0.00780(17) 0.00805(15) 0.00574(15) 0.00005(12) 0.00396(12) -0.00004(12)
W3 0.00520(16) 0.00769(15) 0.00631(15) -0.00198(12) 0.00208(11) -0.00075(12)
W4 0.00437(16) 0.00842(15) 0.00753(15) -0.00060(12) 0.00100(12) 0.00109(12)
W5 0.00637(16) 0.00720(15) 0.00663(15) -0.00071(12) 0.00219(12) 0.00193(12)
W6 0.00569(16) 0.00769(15) 0.00674(15) -0.00176(12) 0.00248(12) -0.00147(12)
W7 0.00673(16) 0.00738(15) 0.00821(16) 0.00011(12) 0.00398(12) -0.00206(12)
W8 0.00397(16) 0.00858(15) 0.00963(16) -0.00065(12) 0.00155(12) -0.00013(12)
W9 0.00636(16) 0.00704(15) 0.00541(15) -0.00017(11) 0.00296(11) -0.00045(12)
W10 0.00555(16) 0.00701(15) 0.00663(15) 0.00020(12) 0.00219(11) -0.00167(12)
W11 0.00582(16) 0.00739(15) 0.00793(15) 0.00208(12) 0.00255(12) 0.00129(12)
W12 0.00527(16) 0.00731(15) 0.00792(15) -0.00109(12) 0.00255(12) 0.00175(12)
Cu1 0.0080(5) 0.0143(5) 0.0151(5) -0.0036(4) 0.0043(4) 0.0009(4)
Cu2 0.0114(6) 0.0145(5) 0.0175(6) 0.0016(4) 0.0027(4) -0.0007(4)
Si1 0.0060(11) 0.0037(10) 0.0028(10) -0.0003(8) 0.0028(8) 0.0008(8)
O1 0.004(3) 0.009(3) 0.007(3) 0.001(2) 0.001(2) 0.003(2)
O2 0.004(2) 0.006(2) 0.007(2) 0.0024(19) 0.0034(19) -0.001(2)
O3 0.007(3) 0.002(2) 0.008(3) 0.000(2) 0.003(2) 0.000(2)
O4 0.006(3) 0.008(3) 0.007(3) 0.002(2) 0.001(2) 0.000(2)
O5 0.006(3) 0.014(3) 0.013(3) -0.001(2) 0.007(2) 0.000(2)
O6 0.008(3) 0.009(3) 0.008(3) -0.001(2) 0.002(2) 0.002(2)
O7 0.011(3) 0.013(3) 0.004(3) 0.001(2) 0.000(2) 0.003(2)
O8 0.004(3) 0.009(3) 0.010(3) 0.001(2) 0.003(2) -0.002(2)
O9 0.008(3) 0.011(3) 0.011(3) 0.001(2) 0.004(2) 0.003(2)
O10 0.005(3) 0.012(3) 0.013(3) -0.007(2) 0.004(2) -0.002(2)
O11 0.011(3) 0.010(2) 0.002(2) 0.0008(19) 0.002(2) 0.001(2)
O12 0.013(3) 0.010(3) 0.007(3) -0.004(2) 0.003(2) -0.001(2)
O13 0.009(3) 0.005(3) 0.008(3) -0.002(2) 0.002(2) -0.005(2)
O14 0.007(3) 0.010(3) 0.010(3) 0.002(2) 0.002(2) 0.000(2)
O15 0.002(3) 0.013(3) 0.011(3) 0.003(2) 0.000(2) -0.002(2)
O16 0.004(3) 0.009(3) 0.008(3) 0.000(2) 0.003(2) -0.002(2)
O17 0.008(3) 0.009(3) 0.010(3) 0.003(2) 0.004(2) -0.001(2)
O18 0.010(3) 0.004(3) 0.010(3) 0.001(2) 0.001(2) -0.003(2)
O19 0.0068(14) 0.0082(14) 0.0077(14) 0.0000(9) 0.0012(9) 0.0003(9)
O20 0.003(2) 0.008(2) 0.008(2) -0.003(2) -0.0012(19) 0.001(2)
O21 0.0056(14) 0.0065(14) 0.0064(13) 0.0006(9) 0.0003(9) -0.0007(9)
O22 0.009(3) 0.009(3) 0.009(3) 0.001(2) 0.002(2) 0.003(2)
O23 0.001(3) 0.009(3) 0.015(3) 0.000(2) 0.001(2) 0.000(2)
O24 0.009(3) 0.009(3) 0.007(3) 0.000(2) -0.001(2) -0.001(2)
O25 0.005(3) 0.013(3) 0.014(3) -0.004(2) 0.002(2) 0.000(2)
O26 0.0080(14) 0.0095(14) 0.0089(14) 0.0003(9) 0.0009(9) 0.0006(9)
O27 0.003(3) 0.020(3) 0.006(3) -0.002(2) 0.001(2) 0.002(2)
O28 0.005(3) 0.008(3) 0.009(3) -0.001(2) 0.003(2) 0.001(2)
O29 0.011(3) 0.013(3) 0.011(3) 0.002(2) 0.001(2) 0.004(2)
O30 0.010(3) 0.011(3) 0.009(3) 0.000(2) 0.007(2) -0.001(2)
O31 0.008(3) 0.016(3) 0.008(3) -0.004(2) 0.003(2) 0.001(2)
O32 0.007(3) 0.018(3) 0.013(3) 0.000(2) 0.000(2) -0.001(2)
O33 0.015(3) 0.010(3) 0.009(3) -0.001(2) -0.004(2) 0.003(2)
O34 0.010(3) 0.008(3) 0.010(3) -0.003(2) 0.003(2) -0.003(2)
O35 0.015(3) 0.012(3) 0.014(3) -0.001(2) 0.008(2) -0.004(2)
O36 0.012(3) 0.012(3) 0.015(3) 0.001(2) -0.001(2) 0.002(2)
O37 0.011(3) 0.013(3) 0.017(3) -0.004(2) 0.003(2) 0.002(2)
O38 0.009(3) 0.014(3) 0.015(3) 0.004(2) 0.005(2) 0.001(2)
O39 0.005(3) 0.012(3) 0.013(3) 0.000(2) 0.003(2) -0.003(2)
O40 0.008(3) 0.012(3) 0.011(3) -0.002(2) 0.005(2) -0.002(2)
O41 0.011(3) 0.030(4) 0.013(3) -0.004(3) -0.001(2) 0.002(3)
O42 0.007(3) 0.018(3) 0.027(3) -0.003(2) 0.005(2) -0.001(2)
O43 0.011(3) 0.016(3) 0.013(3) -0.003(2) 0.004(2) -0.001(3)
O44 0.006(3) 0.019(3) 0.018(3) -0.003(3) 0.003(2) 0.003(2)
O45 0.018(3) 0.014(3) 0.014(3) -0.001(2) 0.008(2) 0.001(3)
O46 0.011(3) 0.018(3) 0.028(4) -0.005(3) 0.005(3) -0.004(3)
O47 0.021(4) 0.019(3) 0.013(3) 0.004(3) 0.002(3) 0.001(3)
O48 0.009(3) 0.019(3) 0.017(3) -0.002(3) 0.004(2) 0.004(3)
O49 0.016(3) 0.015(3) 0.014(3) 0.005(2) 0.002(2) 0.005(3)
O50 0.015(3) 0.020(3) 0.023(4) -0.005(3) 0.004(3) -0.005(3)
O51W 0.022(4) 0.019(4) 0.038(4) -0.007(3) -0.002(3) 0.005(3)
O52W 0.025(4) 0.010(3) 0.016(3) -0.002(2) 0.002(3) 0.002(3)
O53W 0.012(3) 0.010(3) 0.040(4) 0.001(3) 0.005(3) 0.000(3)
O54W 0.023(4) 0.014(3) 0.037(4) 0.008(3) 0.013(3) 0.000(3)
O55W 0.023(4) 0.030(4) 0.027(4) -0.006(3) -0.002(3) 0.009(3)
O56W 0.014(3) 0.018(3) 0.024(4) -0.003(3) 0.003(3) 0.001(3)

loop_
_atom_type_symbol
_atom_type_description
_atom_type_scat_dispersion_real
_atom_type_scat_dispersion_imag
_atom_type_scat_source
H H 0.0000 0.0000 'International Tables Vol C Tables 4.2.6.8 and 6.1.1.4'
O O 0.0106 0.0060 'International Tables Vol C Tables 4.2.6.8 and 6.1.1.4'
Si Si 0.0817 0.0704 'International Tables Vol C Tables 4.2.6.8 and 6.1.1.4'
Cu Cu 0.3201 1.2651 'International Tables Vol C Tables 4.2.6.8 and 6.1.1.4'
W W -0.8490 6.8722 'International Tables Vol C Tables 4.2.6.8 and 6.1.1.4'

loop_
_exptl_crystal_face_index_h
_exptl_crystal_face_index_k
_exptl_crystal_face_index_l
_exptl_crystal_face_perp_dist
_exptl_oxdiff_crystal_face_indexfrac_h
_exptl_oxdiff_crystal_face_indexfrac_k
_exptl_oxdiff_crystal_face_indexfrac_l
_exptl_oxdiff_crystal_face_x
_exptl_oxdiff_crystal_face_y
_exptl_oxdiff_crystal_face_z
15 8 10 0.1115 14.6996 8.3369 9.9563 -0.0920 -0.3927 0.9150
11 -1 16 0.1115 11.4387 -0.5578 15.7104 0.0047 0.0081 1.0000
-6 -21 15 0.0601 -6.4784 -20.6692 14.8201 0.2246 0.9299 0.2912
-14 -19 2 0.0498 -14.4855 -18.8217 2.1760 0.2055 0.8593 -0.4683
-10 4 -17 0.1078 -9.7265 3.8191 -17.1391 -0.0402 -0.1559 -0.9870
2 -31 2 0.0679 1.8056 -31.0218 1.5118 -0.5604 0.8170 0.1360
-9 -19 -12 0.0512 -8.7625 -19.4636 -12.4848 -0.3601 0.5210 -0.7739
-9 20 13 0.0559 -9.0229 19.9001 13.0054 0.9676 -0.1319 0.1122
14 -19 -4 0.0653 14.0109 -18.9226 -4.0099 -0.8908 0.1362 0.4001
-1 -14 -19 0.0638 -0.9706 -13.9117 -18.9983 -0.6833 0.0980 -0.7114
17 -6 -7 0.0646 16.9988 -5.9161 -6.9963 -0.8381 -0.3258 0.4021
4 -4 -21 0.0806 4.0179 -3.9001 -20.9875 -0.7237 -0.3122 -0.5959
17 9 -6 0.0711 16.9838 9.0635 -5.9845 -0.5524 -0.7120 0.4315
2 8 -21 0.0882 2.0080 8.0810 -20.9779 -0.4492 -0.5894 -0.6774
12 23 -5 0.0705 11.9734 23.0297 -4.9747 -0.1194 -0.9607 0.2703
0 19 -17 0.0915 -0.0042 19.0472 -16.9721 -0.0925 -0.7769 -0.6155
-1 31 2 0.0558 -1.0303 30.9552 2.0242 0.6219 -0.7770 0.0203
-5 28 8 0.0509 -5.0294 27.9229 8.0165 0.8506 -0.5136 0.0831
-12 -1 18 0.0601 -12.0048 -1.1057 17.9837 0.8255 0.5760 0.1851

loop_
_geom_angle_atom_site_label_1
_geom_angle_atom_site_label_2
_geom_angle_atom_site_label_3
_geom_angle
O5 W1 O1 83.0(2)
O5 W1 O6 88.7(2)
O5 W1 O7 155.4(2)
O5 W1 O8 85.1(2)
O6 W1 O1 73.1(2)
O7 W1 O1 72.6(2)
O7 W1 O6 87.7(2)
O8 W1 O1 84.3(2)
O8 W1 O6 157.2(2)
O8 W1 O7 88.8(2)
O29 W1 O1 170.6(2)
O29 W1 O5 102.4(3)
O29 W1 O6 99.2(2)
O29 W1 O7 102.2(2)
O29 W1 O8 103.6(2)
O8 W2 O3 84.1(2)
O8 W2 O9 84.4(2)
O8 W2 O10 156.5(2)
O8 W2 O11 91.2(2)
O9 W2 O3 83.6(2)
O9 W2 O10 86.8(2)
O10 W2 O3 73.3(2)
O11 W2 O3 73.4(2)
O11 W2 O9 157.0(2)
O11 W2 O10 88.4(2)
O30 W2 O3 170.9(2)
O30 W2 O8 102.7(2)
O30 W2 O9 102.9(2)
O30 W2 O10 100.5(2)
O30 W2 O11 100.1(2)
O11 W3 O3 73.3(2)
O11 W3 O13 157.5(2)
O12 W3 O3 72.5(2)
O12 W3 O11 88.1(2)
O12 W3 O13 87.7(2)
O13 W3 O3 84.3(2)
O14 W3 O3 84.0(2)
O14 W3 O11 89.9(2)
O14 W3 O12 156.0(2)
O14 W3 O13 85.0(2)
O31 W3 O3 170.1(2)
O31 W3 O11 100.6(2)
O31 W3 O12 99.9(2)
O31 W3 O13 101.9(2)
O31 W3 O14 104.0(2)
O7 W4 O1 73.3(2)
O7 W4 O14 89.7(2)
O7 W4 O15 88.4(2)
O7 W4 O16 156.6(2)
O14 W4 O1 85.0(2)
O14 W4 O15 157.7(2)
O14 W4 O16 84.7(2)
O15 W4 O1 73.2(2)
O16 W4 O1 83.7(2)
O16 W4 O15 88.3(2)
O32 W4 O1 171.3(2)
O32 W4 O7 102.7(3)
O32 W4 O14 102.8(3)
O32 W4 O15 99.2(3)
O32 W4 O16 100.7(2)
O6 W5 O1 73.5(2)
O15 W5 O1 73.8(2)
O15 W5 O6 87.2(2)
O19 W5 O1 85.4(2)
O19 W5 O6 158.6(2)
O19 W5 O15 90.1(2)
O19 W5 O22 87.1(2)
O22 W5 O1 83.5(2)
O22 W5 O6 87.3(2)
O22 W5 O15 157.3(2)
O33 W5 O1 171.0(2)
O33 W5 O6 99.3(2)
O33 W5 O15 100.9(3)
O33 W5 O19 102.0(2)
O33 W5 O22 101.7(2)
O20 W6 O2 83.7(2)
O20 W6 O22 85.8(2)
O20 W6 O23 156.4(2)
O20 W6 O24 89.6(2)
O22 W6 O2 83.3(2)
O22 W6 O23 88.3(2)
O22 W6 O24 157.1(2)
O23 W6 O2 72.9(2)
O24 W6 O2 73.9(2)
O24 W6 O23 87.0(2)
O34 W6 O2 171.6(2)
O34 W6 O20 103.8(2)
O34 W6 O22 100.8(2)
O34 W6 O23 99.8(2)
O34 W6 O24 102.0(2)
O5 W7 O2 84.0(2)
O5 W7 O23 87.6(2)
O9 W7 O2 86.6(2)
O9 W7 O5 86.7(2)
O9 W7 O23 159.5(2)
O9 W7 O25 91.6(2)
O23 W7 O2 73.2(2)
O25 W7 O2 73.5(2)
O25 W7 O5 157.5(2)
O25 W7 O23 86.2(2)
O35 W7 O2 167.9(2)
O35 W7 O5 102.6(3)
O35 W7 O9 103.7(3)
O35 W7 O23 96.8(2)
O35 W7 O25 99.6(3)
O24 W8 O2 74.8(2)
O24 W8 O25 88.6(2)
O24 W8 O26 157.0(2)
O25 W8 O2 72.7(2)
O25 W8 O26 86.3(2)
O26 W8 O2 82.3(2)
O27 W8 O2 84.6(2)
O27 W8 O24 91.4(2)
O27 W8 O25 156.6(2)
O27 W8 O26 84.6(2)
O36 W8 O2 170.7(2)
O36 W8 O24 101.3(3)
O36 W8 O25 99.0(3)
O36 W8 O26 101.7(2)
O36 W8 O27 104.0(3)
O17 W9 O4 74.1(2)
O17 W9 O20 157.2(2)
O17 W9 O21 89.1(2)
O19 W9 O4 85.1(2)
O19 W9 O17 89.4(2)
O19 W9 O20 83.7(2)
O19 W9 O21 158.2(2)
O20 W9 O4 83.6(2)
O20 W9 O21 89.3(2)
O21 W9 O4 73.6(2)
O40 W9 O4 171.4(2)
O40 W9 O17 101.1(2)
O40 W9 O19 102.2(2)
O40 W9 O20 101.6(2)
O40 W9 O21 99.5(2)
O13 W10 O4 84.7(2)
O13 W10 O16 87.0(2)
O13 W10 O17 157.6(2)
O13 W10 O18 90.2(2)
O16 W10 O4 83.5(2)
O16 W10 O17 87.5(2)
O16 W10 O18 156.6(2)
O17 W10 O4 73.1(2)
O18 W10 O4 73.1(2)
O18 W10 O17 86.3(2)
O39 W10 O4 170.7(2)
O39 W10 O13 102.3(2)
O39 W10 O16 102.8(2)
O39 W10 O17 100.1(2)
O39 W10 O18 100.5(2)
O18 W11 O4 74.1(2)
O18 W11 O21 87.3(2)
O18 W11 O27 157.8(2)
O21 W11 O4 73.7(2)
O27 W11 O4 83.7(2)
O27 W11 O21 87.3(2)
O28 W11 O4 84.1(2)
O28 W11 O18 90.8(2)
O28 W11 O21 157.4(2)
O28 W11 O27 86.0(2)
O38 W11 O4 169.8(2)
O38 W11 O18 99.9(2)
O38 W11 O21 97.9(2)
O38 W11 O27 102.2(2)
O38 W11 O28 104.6(2)
O10 W12 O3 74.5(2)
O10 W12 O12 88.5(2)
O10 W12 O28 158.8(2)
O12 W12 O3 73.0(2)
O26 W12 O3 85.4(2)
O26 W12 O10 91.2(2)
O26 W12 O12 157.7(2)
O26 W12 O28 85.8(2)
O28 W12 O3 84.3(2)
O28 W12 O12 86.5(2)
O37 W12 O3 171.0(2)
O37 W12 O10 100.4(3)
O37 W12 O12 99.7(3)
O37 W12 O26 102.3(3)
O37 W12 O28 100.8(3)
O41 Cu1 O29 96.3(2)
O41 Cu1 O43 176.2(3)
O41 Cu1 O45 92.3(2)
O42 Cu1 O29 79.0(2)
O42 Cu1 O41 89.0(3)
O42 Cu1 O43 94.4(2)
O42 Cu1 O44 175.7(3)
O42 Cu1 O45 90.8(2)
O43 Cu1 O29 85.9(2)
O43 Cu1 O45 86.1(2)
O44 Cu1 O29 99.2(2)
O44 Cu1 O41 87.3(2)
O44 Cu1 O43 89.4(2)
O44 Cu1 O45 91.6(2)
O45 Cu1 O29 166.45(18)
O46 Cu2 O31 86.7(2)
O46 Cu2 O47 88.7(3)
O46 Cu2 O48 174.9(3)
O46 Cu2 O49 92.2(3)
O46 Cu2 O50 100.4(2)
O47 Cu2 O31 110.5(2)
O47 Cu2 O49 170.6(2)
O47 Cu2 O50 84.1(2)
O48 Cu2 O31 89.2(2)
O48 Cu2 O47 89.9(3)
O48 Cu2 O49 89.9(2)
O48 Cu2 O50 84.3(2)
O49 Cu2 O31 78.8(2)
O49 Cu2 O50 86.6(2)
O50 Cu2 O31 164.1(2)
O1 Si1 O2 108.7(3)
O1 Si1 O3 109.5(3)
O3 Si1 O2 108.9(3)
O4 Si1 O1 110.2(3)
O4 Si1 O2 110.1(3)
O4 Si1 O3 109.4(3)
W4 O1 W1 90.83(17)
W5 O1 W1 92.11(18)
W5 O1 W4 91.40(18)
Si1 O1 W1 124.6(3)
Si1 O1 W4 123.7(3)
Si1 O1 W5 124.4(3)
W7 O2 W6 92.87(18)
W7 O2 W8 92.10(18)
W8 O2 W6 89.89(18)
Si1 O2 W6 123.7(3)
Si1 O2 W7 124.2(3)
Si1 O2 W8 124.4(3)
W3 O3 W2 90.25(17)
W12 O3 W2 91.23(18)
W12 O3 W3 92.18(18)
Si1 O3 W2 125.4(3)
Si1 O3 W3 124.4(3)
Si1 O3 W12 123.5(3)
W9 O4 W10 91.62(19)
W11 O4 W9 91.76(18)
W11 O4 W10 91.30(19)
Si1 O4 W9 123.8(3)
Si1 O4 W10 123.8(3)
Si1 O4 W11 124.9(3)
W1 O5 W7 150.8(3)
W1 O6 W5 121.3(3)
W4 O7 W1 123.3(3)
W2 O8 W1 154.3(3)
W7 O9 W2 151.4(3)
W12 O10 W2 121.0(3)
W2 O11 W3 123.0(3)
W3 O12 W12 122.2(3)
W10 O13 W3 151.3(3)
W3 O14 W4 153.5(3)
W5 O15 W4 121.6(3)
W10 O16 W4 151.9(3)
W9 O17 W10 121.2(3)
W11 O18 W10 121.4(3)
W5 O19 W9 152.3(3)
W6 O20 W9 154.4(3)
W9 O21 W11 120.8(3)
W5 O22 W6 150.1(3)
W6 O23 W7 121.0(3)
W8 O24 W6 121.4(3)
W7 O25 W8 121.6(3)
W12 O26 W8 152.7(3)
W8 O27 W11 153.2(3)
W11 O28 W12 151.2(3)
W1 O29 Cu1 159.1(3)
W3 O31 Cu2 149.1(3)

loop_
_geom_bond_atom_site_label_1
_geom_bond_atom_site_label_2
_geom_bond_distance
W1 O1 2.364(5)
W1 O5 1.903(6)
W1 O6 1.923(5)
W1 O7 1.913(6)
W1 O8 1.905(5)
W1 O29 1.705(5)
W2 O3 2.364(5)
W2 O8 1.893(5)
W2 O9 1.923(5)
W2 O10 1.923(6)
W2 O11 1.894(5)
W2 O30 1.706(5)
W3 O3 2.356(5)
W3 O11 1.912(5)
W3 O12 1.907(6)
W3 O13 1.929(5)
W3 O14 1.902(5)
W3 O31 1.716(5)
W4 O1 2.347(5)
W4 O7 1.900(6)
W4 O14 1.905(6)
W4 O15 1.922(6)
W4 O16 1.909(5)
W4 O32 1.705(6)
W5 O1 2.328(5)
W5 O6 1.954(5)
W5 O15 1.911(5)
W5 O19 1.890(5)
W5 O22 1.897(6)
W5 O33 1.706(6)
W6 O2 2.359(5)
W6 O20 1.895(5)
W6 O22 1.916(5)
W6 O23 1.927(5)
W6 O24 1.920(5)
W6 O34 1.703(5)
W7 O2 2.320(5)
W7 O5 1.920(6)
W7 O9 1.882(5)
W7 O23 1.968(5)
W7 O25 1.917(5)
W7 O35 1.691(6)
W8 O2 2.344(5)
W8 O24 1.890(5)
W8 O25 1.928(6)
W8 O26 1.939(5)
W8 O27 1.881(6)
W8 O36 1.711(6)
W9 O4 2.352(5)
W9 O17 1.907(5)
W9 O19 1.904(5)
W9 O20 1.908(5)
W9 O21 1.913(5)
W9 O40 1.693(5)
W10 O4 2.354(5)
W10 O13 1.872(5)
W10 O16 1.904(5)
W10 O17 1.966(5)
W10 O18 1.925(5)
W10 O39 1.711(5)
W11 O4 2.322(5)
W11 O18 1.909(5)
W11 O21 1.945(5)
W11 O27 1.911(6)
W11 O28 1.875(5)
W11 O38 1.708(6)
W12 O3 2.315(5)
W12 O10 1.919(6)
W12 O12 1.937(5)
W12 O26 1.866(5)
W12 O28 1.930(5)
W12 O37 1.705(6)
Cu1 O29 2.672(6)
Cu1 O41 1.960(6)
Cu1 O42 1.944(6)
Cu1 O43 1.978(6)
Cu1 O44 1.953(6)
Cu1 O45 2.458(6)
Cu2 O31 2.526(5)
Cu2 O46 1.933(6)
Cu2 O47 1.965(6)
Cu2 O48 1.960(6)
Cu2 O49 1.991(6)
Cu2 O50 2.519(6)
Si1 O1 1.629(5)
Si1 O2 1.631(5)
Si1 O3 1.629(5)
Si1 O4 1.626(6)

loop_
_geom_torsion_atom_site_label_1
_geom_torsion_atom_site_label_2
_geom_torsion_atom_site_label_3
_geom_torsion_atom_site_label_4
_geom_torsion
O1 W5 O19 W9 55.0(6)
O1 W5 O22 W6 -64.7(6)
O1 Si1 O2 W6 60.5(4)
O1 Si1 O2 W7 -61.2(4)
O1 Si1 O2 W8 177.5(3)
O1 Si1 O3 W2 58.3(4)
O1 Si1 O3 W3 -61.2(4)
O1 Si1 O3 W12 178.3(3)
O1 Si1 O4 W9 -59.1(4)
O1 Si1 O4 W10 60.2(4)
O1 Si1 O4 W11 -179.8(3)
O2 W6 O20 W9 -59.1(7)
O2 W7 O9 W2 55.7(6)
O2 W8 O24 W6 0.6(3)
O2 W8 O27 W11 58.0(7)
O2 Si1 O1 W1 60.3(4)
O2 Si1 O1 W4 179.0(3)
O2 Si1 O1 W5 -61.5(4)
O2 Si1 O3 W2 -60.5(4)
O2 Si1 O3 W3 -179.9(3)
O2 Si1 O3 W12 59.6(4)
O2 Si1 O4 W9 60.8(4)
O2 Si1 O4 W10 -179.9(3)
O2 Si1 O4 W11 -60.0(4)
O3 W2 O8 W1 56.2(7)
O3 W2 O11 W3 -0.3(3)
O3 W12 O26 W8 58.8(7)
O3 Si1 O1 W1 -58.6(4)
O3 Si1 O1 W4 60.1(4)
O3 Si1 O1 W5 179.6(3)
O3 Si1 O2 W6 179.8(3)
O3 Si1 O2 W7 58.0(4)
O3 Si1 O2 W8 -63.3(4)
O3 Si1 O4 W9 -179.5(3)
O3 Si1 O4 W10 -60.2(4)
O3 Si1 O4 W11 59.7(4)
O4 W10 O13 W3 -59.8(6)
O4 W11 O28 W12 59.4(6)
O4 Si1 O1 W1 -179.0(3)
O4 Si1 O1 W4 -60.3(4)
O4 Si1 O1 W5 59.2(4)
O4 Si1 O2 W6 -60.3(4)
O4 Si1 O2 W7 178.0(3)
O4 Si1 O2 W8 56.7(4)
O4 Si1 O3 W2 179.1(3)
O4 Si1 O3 W3 59.7(4)
O4 Si1 O3 W12 -60.8(4)
O5 W1 O29 Cu1 -18.5(9)
O5 W7 O9 W2 -28.5(6)
O6 W1 O29 Cu1 72.2(9)
O6 W5 O19 W9 46.2(10)
O6 W5 O22 W6 -138.3(6)
O7 W1 O29 Cu1 161.9(8)
O8 W1 O29 Cu1 -106.4(8)
O8 W2 O11 W3 -83.7(3)
O9 W2 O8 W1 -27.9(7)
O9 W2 O11 W3 -5.2(8)
O10 W2 O8 W1 40.5(11)
O10 W2 O11 W3 72.7(3)
O10 W12 O26 W8 133.1(7)
O11 W2 O8 W1 129.4(7)
O11 W3 O31 Cu2 52.6(6)
O12 W3 O31 Cu2 -37.4(6)
O12 W12 O26 W8 44.2(11)
O13 W3 O31 Cu2 -127.1(6)
O14 W3 O31 Cu2 145.2(5)
O15 W5 O19 W9 128.7(7)
O15 W5 O22 W6 -62.2(9)
O16 W10 O13 W3 23.9(6)
O17 W10 O13 W3 -52.2(10)
O18 W10 O13 W3 -132.8(6)
O18 W11 O28 W12 133.4(6)
O19 W5 O22 W6 21.1(6)
O21 W11 O28 W12 48.4(10)
O22 W5 O19 W9 -28.7(7)
O22 W6 O20 W9 24.7(7)
O23 W6 O20 W9 -51.3(10)
O23 W7 O9 W2 45.6(11)
O24 W6 O20 W9 -132.9(7)
O24 W8 O27 W11 132.6(7)
O25 W7 O9 W2 129.1(7)
O25 W8 O24 W6 73.1(3)
O25 W8 O27 W11 43.0(11)
O26 W8 O24 W6 -4.0(8)
O26 W8 O27 W11 -24.7(7)
O27 W8 O24 W6 -83.5(3)
O27 W11 O28 W12 -24.6(6)
O28 W12 O26 W8 -25.8(7)
O30 W2 O8 W1 -130.0(7)
O30 W2 O11 W3 173.1(3)
O33 W5 O19 W9 -130.1(6)
O33 W5 O22 W6 122.8(6)
O34 W6 O20 W9 124.8(7)
O35 W7 O9 W2 -130.6(6)
O36 W8 O24 W6 172.0(3)
O36 W8 O27 W11 -125.4(7)
O37 W12 O26 W8 -126.0(7)
O38 W11 O28 W12 -126.2(6)
O39 W10 O13 W3 126.3(6)
